data_4106275
loop_
_publ_author_name
'Ginger E. Sigmon'
'Peter C. Burns'

_publ_section_title
;
 Rapid Self-Assembly of Uranyl Polyhedra into Crown Clusters
;
_journal_name_full 'Journal of the American Chemical Society'
_journal_page_first 9137
_journal_page_last 9139
_journal_paper_doi 10.1021/ja2013449
_journal_volume 133
_journal_year 2011
_chemical_formula_sum 'O168 U32'
_chemical_formula_weight 10304.96
_chemical_name_systematic
; 
 ? 
;
_space_group_IT_number 71
_symmetry_cell_setting orthorhombic
_symmetry_space_group_name_Hall '-I 2 2'
_symmetry_space_group_name_H-M 'I m m m'
_atom_sites_solution_hydrogens none
_atom_sites_solution_primary direct
_atom_sites_solution_secondary difmap
_audit_creation_method SHELXL-97
_cell_angle_alpha 90.00
_cell_angle_beta 90.00
_cell_angle_gamma 90.00
_cell_formula_units_Z 2
_cell_length_a 19.078(5)
_cell_length_b 20.728(6)
_cell_length_c 35.208(10)
_cell_measurement_temperature 273(2)
_cell_volume 13923(7)
_computing_cell_refinement 'Bruker SAINT'
_computing_data_collection 'Bruker APEX2'
_computing_data_reduction 'Bruker SAINT'
_computing_molecular_graphics 'Bruker SHELXTL'
_computing_publication_material 'CrystalMaker 8.3.0'
_computing_structure_refinement 'SHELXL-97 (Sheldrick, 2008)'
_computing_structure_solution 'SHELXS-97 (Sheldrick, 2008)'
_diffrn_ambient_temperature 273(2)
_diffrn_measured_fraction_theta_full 0.996
_diffrn_measured_fraction_theta_max 0.996
_diffrn_measurement_device_type 'Bruker APEX-II CCD'
_diffrn_measurement_method '\f and \w scans'
_diffrn_radiation_monochromator graphite
_diffrn_radiation_source 'fine-focus sealed tube'
_diffrn_radiation_type MoK\a
_diffrn_radiation_wavelength 0.71073
_diffrn_reflns_av_R_equivalents 0.1608
_diffrn_reflns_av_sigmaI/netI 0.1669
_diffrn_reflns_limit_h_max 22
_diffrn_reflns_limit_h_min -21
_diffrn_reflns_limit_k_max 17
_diffrn_reflns_limit_k_min -24
_diffrn_reflns_limit_l_max 41
_diffrn_reflns_limit_l_min -27
_diffrn_reflns_number 25709
_diffrn_reflns_theta_full 25.00
_diffrn_reflns_theta_max 25.00
_diffrn_reflns_theta_min 1.21
_exptl_absorpt_coefficient_mu 18.46
_exptl_absorpt_correction_T_max 0.8
_exptl_absorpt_correction_T_min 0.5
_exptl_absorpt_correction_type multi-scan
_exptl_absorpt_process_details SADABS
_exptl_crystal_colour yellow
_exptl_crystal_density_diffrn 2.440
_exptl_crystal_F_000 8576
_exptl_crystal_size_max 0.10
_exptl_crystal_size_mid 0.03
_exptl_crystal_size_min 0.01
_refine_diff_density_max 2.007
_refine_diff_density_min -2.549
_refine_diff_density_rms 0.410
_refine_ls_extinction_coef none
_refine_ls_extinction_method none
_refine_ls_goodness_of_fit_ref 0.869
_refine_ls_hydrogen_treatment none
_refine_ls_matrix_type full
_refine_ls_number_parameters 132
_refine_ls_number_reflns 6615
_refine_ls_number_restraints 0
_refine_ls_restrained_S_all 0.869
_refine_ls_R_factor_all 0.1080
_refine_ls_R_factor_gt 0.0612
_refine_ls_shift/su_max 0.000
_refine_ls_shift/su_mean 0.000
_refine_ls_structure_factor_coef Fsqd
_refine_ls_weighting_details 'calc w=1/[\s^2^(Fo^2^)+(0.0575P)^2^+0.0000P] where P=(Fo^2^+2Fc^2^)/3'
_refine_ls_weighting_scheme calc
_refine_ls_wR_factor_gt 0.1553
_refine_ls_wR_factor_ref 0.1681
_reflns_number_gt 3390
_reflns_number_total 6615
_reflns_threshold_expression >2sigma(I)
_cod_data_source_file ja2013449_si_003.cif
_cod_data_source_block final4
_cod_database_code 4106275

loop_
_symmetry_equiv_pos_as_xyz
'x, y, z'
'-x, -y, z'
'-x, y, -z'
'x, -y, -z'
'x+1/2, y+1/2, z+1/2'
'-x+1/2, -y+1/2, z+1/2'
'-x+1/2, y+1/2, -z+1/2'
'x+1/2, -y+1/2, -z+1/2'
'-x, -y, -z'
'x, y, -z'
'x, -y, z'
'-x, y, z'
'-x+1/2, -y+1/2, -z+1/2'
'x+1/2, y+1/2, -z+1/2'
'x+1/2, -y+1/2, z+1/2'
'-x+1/2, y+1/2, z+1/2'

loop_
_atom_site_label
_atom_site_type_symbol
_atom_site_fract_x
_atom_site_fract_y
_atom_site_fract_z
_atom_site_U_iso_or_equiv
_atom_site_adp_type
_atom_site_occupancy
_atom_site_symmetry_multiplicity
_atom_site_calc_flag
_atom_site_refinement_flags
U1 U 0.0000 0.34219(6) 0.11851(3) 0.0287(3) Uani 1 2 d S
U2 U 0.0000 0.20196(6) 0.20189(4) 0.0294(3) Uani 1 2 d S
U3 U 0.18764(5) 0.33698(4) 0.05516(2) 0.0289(2) Uani 1 1 d .
U4 U 0.18617(5) 0.09347(4) 0.19653(3) 0.0298(2) Uani 1 1 d .
U5 U 0.30572(5) 0.19298(5) 0.11217(3) 0.0362(3) Uani 1 1 d .
O1 O 0.1383(7) 0.0794(6) 0.1533(4) 0.027(4) Uiso 1 1 d .
O2 O 0.1266(11) 0.0000 0.2212(6) 0.032(6) Uiso 1 2 d S
O3 O 0.1279(10) 0.3758(9) 0.0000 0.025(5) Uiso 1 2 d S
O4 O 0.0000 0.2687(9) 0.0913(5) 0.023(5) Uiso 1 2 d S
O5 O 0.0000 0.1543(8) 0.1571(5) 0.017(4) Uiso 1 2 d S
O6 O 0.2591(12) 0.3129(10) 0.0000 0.039(6) Uiso 1 2 d S
O7 O 0.1451(8) 0.2614(6) 0.0471(4) 0.027(4) Uiso 1 1 d .
O8 O 0.0794(9) 0.3887(7) 0.0755(5) 0.043(4) Uiso 1 1 d .
O9 O 0.2531(13) 0.0000 0.1844(7) 0.047(7) Uiso 1 2 d S
O10 O 0.0000 0.4193(10) 0.1438(6) 0.035(6) Uiso 1 2 d S
O11 O 0.2301(8) 0.4123(7) 0.0603(5) 0.040(4) Uiso 1 1 d .
O12 O 0.1212(7) 0.1856(6) 0.2124(4) 0.019(3) Uiso 1 1 d .
O13 O 0.2458(8) 0.1834(7) 0.1717(4) 0.035(4) Uiso 1 1 d .
O14 O 0.2337(8) 0.1017(7) 0.2408(4) 0.030(4) Uiso 1 1 d .
O15 O 0.2355(9) 0.1541(7) 0.0862(5) 0.039(4) Uiso 1 1 d .
O16 O 0.1211(8) 0.3608(7) 0.1099(5) 0.038(4) Uiso 1 1 d .
O17 O 0.0810(7) 0.1282(7) 0.2281(4) 0.025(3) Uiso 1 1 d .
O18 O 0.0525(12) 0.2943(11) 0.1711(7) 0.089(7) Uiso 1 1 d .
O19 O 0.2918(8) 0.1255(8) 0.1650(5) 0.039(4) Uiso 1 1 d .
O20 O 0.2947(8) 0.2856(8) 0.0748(5) 0.041(4) Uiso 1 1 d .
O21 O 0.0000 0.2474(11) 0.2472(7) 0.046(7) Uiso 1 2 d S
O22 O 0.2478(9) 0.2935(8) 0.1094(5) 0.045(5) Uiso 1 1 d .
O23 O 0.3757(8) 0.2332(7) 0.1362(5) 0.041(4) Uiso 1 1 d .
O24 O 0.3802(9) 0.1644(8) 0.0640(5) 0.054(5) Uiso 1 1 d .
O25 O 0.3799(10) 0.1111(9) 0.0926(5) 0.059(5) Uiso 1 1 d .

loop_
_atom_site_aniso_label
_atom_site_aniso_U_11
_atom_site_aniso_U_22
_atom_site_aniso_U_33
_atom_site_aniso_U_23
_atom_site_aniso_U_13
_atom_site_aniso_U_12
U1 0.0238(7) 0.0385(8) 0.0237(7) -0.0026(6) 0.000 0.000
U2 0.0298(8) 0.0293(7) 0.0293(7) -0.0041(6) 0.000 0.000
U3 0.0245(5) 0.0404(5) 0.0219(4) 0.0021(4) -0.0004(4) -0.0017(4)
U4 0.0290(5) 0.0276(5) 0.0329(5) 0.0006(4) -0.0047(4) -0.0013(4)
U5 0.0217(5) 0.0459(6) 0.0409(6) 0.0054(5) -0.0036(4) -0.0023(4)

loop_
_atom_type_symbol
_atom_type_description
_atom_type_scat_dispersion_real
_atom_type_scat_dispersion_imag
_atom_type_scat_source
O O 0.0106 0.0060 'International Tables Vol C Tables 4.2.6.8 and 6.1.1.4'
N N 0.0061 0.0033 'International Tables Vol C Tables 4.2.6.8 and 6.1.1.4'
Li Li -0.0003 0.0001 'International Tables Vol C Tables 4.2.6.8 and 6.1.1.4'
U U -9.6767 9.6646 'International Tables Vol C Tables 4.2.6.8 and 6.1.1.4'

loop_
_geom_angle_atom_site_label_1
_geom_angle_atom_site_label_2
_geom_angle_atom_site_label_3
_geom_angle
_geom_angle_site_symmetry_1
_geom_angle_site_symmetry_3
O4 U1 O10 177.0(9) . .
O4 U1 O8 90.2(6) . 12
O10 U1 O8 87.5(6) . 12
O4 U1 O8 90.2(6) . .
O10 U1 O8 87.5(6) . .
O8 U1 O8 80.3(8) 12 .
O4 U1 O16 94.0(4) . 12
O10 U1 O16 85.4(4) . 12
O8 U1 O16 38.7(5) 12 12
O8 U1 O16 118.7(6) . 12
O4 U1 O16 94.0(4) . .
O10 U1 O16 85.4(4) . .
O8 U1 O16 118.7(6) 12 .
O8 U1 O16 38.7(5) . .
O16 U1 O16 156.0(8) 12 .
O4 U1 O18 93.6(8) . .
O10 U1 O18 89.1(8) . .
O8 U1 O18 164.9(7) 12 .
O8 U1 O18 114.3(7) . .
O16 U1 O18 126.3(7) 12 .
O16 U1 O18 75.6(7) . .
O4 U1 O18 93.6(8) . 12
O10 U1 O18 89.1(8) . 12
O8 U1 O18 114.3(7) 12 12
O8 U1 O18 164.9(7) . 12
O16 U1 O18 75.6(7) 12 12
O16 U1 O18 126.3(7) . 12
O18 U1 O18 50.9(11) . 12
O5 U2 O21 178.5(9) . .
O5 U2 O12 93.2(3) . .
O21 U2 O12 86.5(3) . .
O5 U2 O12 93.2(3) . 12
O21 U2 O12 86.5(3) . 12
O12 U2 O12 155.5(6) . 12
O5 U2 O17 89.3(5) . 12
O21 U2 O17 89.6(6) . 12
O12 U2 O17 119.1(5) . 12
O12 U2 O17 37.5(4) 12 12
O5 U2 O17 89.3(5) . .
O21 U2 O17 89.6(6) . .
O12 U2 O17 37.5(4) . .
O12 U2 O17 119.1(5) 12 .
O17 U2 O17 81.8(7) 12 .
O5 U2 O18 92.4(7) . 12
O21 U2 O18 89.0(9) . 12
O12 U2 O18 126.1(6) . 12
O12 U2 O18 77.2(6) 12 12
O17 U2 O18 114.6(6) 12 12
O17 U2 O18 163.5(6) . 12
O5 U2 O18 92.3(7) . .
O21 U2 O18 89.0(9) . .
O12 U2 O18 77.2(6) . .
O12 U2 O18 126.1(6) 12 .
O17 U2 O18 163.5(6) 12 .
O17 U2 O18 114.6(6) . .
O18 U2 O18 48.9(11) 12 .
O11 U3 O7 176.7(7) . .
O11 U3 O20 88.4(6) . .
O7 U3 O20 92.4(6) . .
O11 U3 O6 90.3(7) . .
O7 U3 O6 87.0(7) . .
O20 U3 O6 70.2(6) . .
O11 U3 O16 88.8(6) . .
O7 U3 O16 93.9(6) . .
O20 U3 O16 108.3(5) . .
O6 U3 O16 178.3(6) . .
O11 U3 O22 91.8(6) . .
O7 U3 O22 90.8(6) . .
O20 U3 O22 36.9(5) . .
O6 U3 O22 106.9(6) . .
O16 U3 O22 71.7(5) . .
O11 U3 O3 90.2(7) . .
O7 U3 O3 87.1(6) . .
O20 U3 O3 141.9(5) . .
O6 U3 O3 71.7(6) . .
O16 U3 O3 109.7(5) . .
O22 U3 O3 177.5(6) . .
O11 U3 O8 88.3(6) . .
O7 U3 O8 92.7(6) . .
O20 U3 O8 146.2(6) . .
O6 U3 O8 143.4(6) . .
O16 U3 O8 37.9(5) . .
O22 U3 O8 109.7(6) . .
O3 U3 O8 71.7(5) . .
O11 U3 U3 95.8(5) . 10
O7 U3 U3 80.9(5) . 10
O20 U3 U3 106.7(4) . 10
O6 U3 U3 36.8(4) . 10
O16 U3 U3 144.7(4) . 10
O22 U3 U3 142.6(4) . 10
O3 U3 U3 35.7(4) . 10
O8 U3 U3 107.1(4) . 10
O1 U4 O14 176.0(6) . .
O1 U4 O19 94.6(6) . .
O14 U4 O19 87.2(6) . .
O1 U4 O13 93.4(6) . .
O14 U4 O13 90.2(6) . .
O19 U4 O13 37.0(5) . .
O1 U4 O9 89.3(7) . .
O14 U4 O9 87.8(7) . .
O19 U4 O9 71.8(6) . .
O13 U4 O9 108.8(6) . .
O1 U4 O12 93.7(5) . .
O14 U4 O12 89.0(6) . .
O19 U4 O12 109.3(5) . .
O13 U4 O12 72.5(5) . .
O9 U4 O12 176.6(7) . .
O1 U4 O2 86.2(7) . .
O14 U4 O2 90.2(7) . .
O19 U4 O2 141.9(6) . .
O13 U4 O2 178.8(6) . .
O9 U4 O2 70.1(6) . .
O12 U4 O2 108.6(5) . .
O1 U4 O17 90.9(6) . .
O14 U4 O17 89.5(6) . .
O19 U4 O17 146.5(5) . .
O13 U4 O17 109.8(5) . .
O9 U4 O17 141.4(6) . .
O12 U4 O17 37.3(4) . .
O2 U4 O17 71.4(5) . .
O1 U4 U4 80.7(4) . 11
O14 U4 U4 95.4(5) . 11
O19 U4 U4 106.1(4) . 11
O13 U4 U4 142.4(4) . 11
O9 U4 U4 34.8(5) . 11
O12 U4 U4 144.5(3) . 11
O2 U4 U4 36.4(4) . 11
O17 U4 U4 107.4(3) . 11
O15 U5 O23 177.8(7) . .
O15 U5 O24 88.3(7) . .
O23 U5 O24 90.4(7) . .
O15 U5 O20 90.8(6) . .
O23 U5 O20 87.2(6) . .
O24 U5 O20 81.5(6) . .
O15 U5 O22 91.4(6) . .
O23 U5 O22 87.6(6) . .
O24 U5 O22 119.3(6) . .
O20 U5 O22 37.8(5) . .
O15 U5 O13 93.0(6) . .
O23 U5 O13 88.9(6) . .
O24 U5 O13 157.3(6) . .
O20 U5 O13 121.1(5) . .
O22 U5 O13 83.4(5) . .
O15 U5 O25 88.7(7) . .
O23 U5 O25 91.4(7) . .
O24 U5 O25 37.9(6) . .
O20 U5 O25 119.4(6) . .
O22 U5 O25 157.1(6) . .
O13 U5 O25 119.4(6) . .
O15 U5 O19 93.0(6) . .
O23 U5 O19 89.2(6) . .
O24 U5 O19 120.2(6) . .
O20 U5 O19 158.0(6) . .
O22 U5 O19 120.4(6) . .
O13 U5 O19 37.0(5) . .
O25 U5 O19 82.4(6) . .
U4 O2 U4 107.1(8) . 11
U3 O3 U3 108.7(7) 10 .
U3 O6 U3 106.4(9) 10 .
O16 O8 U1 71.1(9) . .
O16 O8 U3 68.5(8) . .
U1 O8 U3 123.8(7) . .
U4 O9 U4 110.4(10) . 11
O17 O12 U2 71.1(7) . .
O17 O12 U4 73.5(7) . .
U2 O12 U4 126.6(5) . .
O19 O13 U4 73.0(8) . .
O19 O13 U5 69.6(9) . .
U4 O13 U5 128.4(6) . .
O8 O16 U1 70.2(8) . .
O8 O16 U3 73.6(9) . .
U1 O16 U3 126.7(7) . .
O12 O17 U2 71.4(7) . .
O12 O17 U4 69.2(7) . .
U2 O17 U4 124.0(6) . .
U2 O18 U1 121.1(9) . .
O13 O19 U4 70.0(8) . .
O13 O19 U5 73.3(9) . .
U4 O19 U5 128.9(7) . .
O22 O20 U3 71.5(9) . .
O22 O20 U5 72.0(9) . .
U3 O20 U5 127.1(7) . .
O20 O22 U3 71.6(9) . .
O20 O22 U5 70.3(9) . .
U3 O22 U5 126.0(7) . .
O25 O24 U5 72.0(10) . .
O24 O25 U5 70.2(10) . .

loop_
_geom_bond_atom_site_label_1
_geom_bond_atom_site_label_2
_geom_bond_distance
_geom_bond_site_symmetry_2
U1 O4 1.799(19) .
U1 O10 1.83(2) .
U1 O8 2.349(16) 12
U1 O8 2.349(16) .
U1 O16 2.362(15) 12
U1 O16 2.362(15) .
U1 O18 2.33(2) .
U1 O18 2.33(2) 12
U2 O5 1.860(18) .
U2 O21 1.85(2) .
U2 O12 2.366(13) .
U2 O12 2.366(13) 12
U2 O17 2.362(14) 12
U2 O17 2.362(14) .
U2 O18 2.42(2) 12
U2 O18 2.42(2) .
U3 O11 1.767(15) .
U3 O7 1.787(14) .
U3 O20 2.405(16) .
U3 O6 2.426(14) .
U3 O16 2.359(16) .
U3 O22 2.404(17) .
U3 O3 2.391(11) .
U3 O8 2.433(16) .
U3 U3 3.884(2) 10
U4 O1 1.800(14) .
U4 O14 1.811(15) .
U4 O19 2.394(16) .
U4 O13 2.354(15) .
U4 O9 2.360(14) .
U4 O12 2.344(12) .
U4 O2 2.408(12) .
U4 O17 2.404(14) .
U4 U4 3.875(2) 11
U5 O15 1.811(16) .
U5 O23 1.788(16) .
U5 O24 2.290(18) .
U5 O20 2.336(16) .
U5 O22 2.360(16) .
U5 O13 2.394(16) .
U5 O25 2.314(18) .
U5 O19 2.343(16) .
O2 U4 2.408(12) 11
O3 U3 2.391(11) 10
O6 U3 2.426(14) 10
O8 O16 1.56(2) .
O9 U4 2.360(14) 11
O12 O17 1.519(18) .
O13 O19 1.51(2) .
O20 O22 1.52(2) .
O24 O25 1.49(2) .
